data_1545845
loop_
_publ_author_name
'Dubey, Ritesh'
'Mir, Niyaz A.'
'Desiraju, Gautam R.'

_publ_section_title
;
 Quaternary cocrystals: combinatorial synthetic strategies based on
 long-range synthon Aufbau modules (LSAM)
;
_journal_issue 2
_journal_name_full IUCrJ
_journal_page_first 102
_journal_page_last 107
_journal_paper_doi 10.1107/S2052252515023957
_journal_volume 3
_journal_year 2016
_chemical_formula_sum 'C54 H54 N6 O6'
_chemical_formula_weight 883.03
_chemical_name_systematic
;
 ?
;
_space_group_crystal_system triclinic
_space_group_IT_number 2
_space_group_name_Hall '-P 1'
_space_group_name_H-M_alt 'P -1'
_symmetry_space_group_name_Hall '-P 1'
_symmetry_space_group_name_H-M 'P -1'
_atom_sites_solution_hydrogens mixed
_audit_creation_method SHELXL-2013
_cell_angle_alpha 105.200(4)
_cell_angle_beta 91.263(4)
_cell_angle_gamma 91.519(4)
_cell_formula_units_Z 1
_cell_length_a 8.6332(13)
_cell_length_b 9.0194(14)
_cell_length_c 14.869(2)
_cell_measurement_temperature 150(2)
_cell_volume 1116.4(3)
_computing_structure_refinement 'SHELXL-2013 (Sheldrick, 2013)'
_diffrn_ambient_temperature 150(2)
_diffrn_measured_fraction_theta_full 0.997
_diffrn_measured_fraction_theta_max 0.998
_diffrn_measurement_device_type 'CCD area detector'
_diffrn_measurement_method 'phi and omega scans'
_diffrn_radiation_type MoK\a
_diffrn_radiation_wavelength 0.71073
_diffrn_reflns_av_R_equivalents 0.0954
_diffrn_reflns_av_unetI/netI 0.0810
_diffrn_reflns_Laue_measured_fraction_full 0.997
_diffrn_reflns_Laue_measured_fraction_max 0.998
_diffrn_reflns_limit_h_max 11
_diffrn_reflns_limit_h_min -11
_diffrn_reflns_limit_k_max 11
_diffrn_reflns_limit_k_min -11
_diffrn_reflns_limit_l_max 18
_diffrn_reflns_limit_l_min -18
_diffrn_reflns_number 29237
_diffrn_reflns_point_group_measured_fraction_full 0.997
_diffrn_reflns_point_group_measured_fraction_max 0.998
_diffrn_reflns_theta_full 25.242
_diffrn_reflns_theta_max 26.997
_diffrn_reflns_theta_min 3.041
_diffrn_source 'sealed tube'
_exptl_absorpt_coefficient_mu 0.087
_exptl_absorpt_correction_T_max 0.983
_exptl_absorpt_correction_T_min 0.961
_exptl_absorpt_correction_type analytical
_exptl_absorpt_process_details 'Bruker, AXS, 2008'
_exptl_crystal_colour Red
_exptl_crystal_density_diffrn 1.313
_exptl_crystal_description Block
_exptl_crystal_F_000 468
_exptl_crystal_size_max 0.620
_exptl_crystal_size_mid 0.380
_exptl_crystal_size_min 0.200
_refine_diff_density_max 0.470
_refine_diff_density_min -0.388
_refine_diff_density_rms 0.081
_refine_ls_extinction_method none
_refine_ls_goodness_of_fit_ref 0.989
_refine_ls_hydrogen_treatment mixed
_refine_ls_matrix_type full
_refine_ls_number_parameters 314
_refine_ls_number_reflns 4848
_refine_ls_number_restraints 0
_refine_ls_restrained_S_all 0.989
_refine_ls_R_factor_all 0.1669
_refine_ls_R_factor_gt 0.0881
_refine_ls_shift/su_max 0.000
_refine_ls_shift/su_mean 0.000
_refine_ls_structure_factor_coef Fsqd
_refine_ls_weighting_details
;
 w=1/[\s^2^(Fo^2^)+(0.1412P)^2^+1.1598P]
 where P=(Fo^2^+2Fc^2^)/3
;
_refine_ls_weighting_scheme calc
_refine_ls_wR_factor_gt 0.2470
_refine_ls_wR_factor_ref 0.2749
_reflns_Friedel_coverage 0.000
_reflns_number_gt 2524
_reflns_number_total 4848
_reflns_threshold_expression 'I > 2\s(I)'
_cod_data_source_file hi5641.cif
_cod_data_source_block QS_PGL_TMP_PHE_ANT
_cod_depositor_comments
;
The following automatic conversions were performed:

'_exptl_absorpt_correction_type' value 'Analytical' changed to
'analytical' according to
/home/data/users/saulius/crontab/automatic-downloads/rss-feeds/IUCr/lib/dictionaries/cif_core.dic
dictionary named 'cif_core.dic' version 2.4.2 from 2011-04-26.

Automatic conversion script
Id: cif_fix_values 4973 2017-02-22 13:04:09Z antanas 
;
_cod_database_code 1545845
_shelx_space_group_comment
;
The symmetry employed for this shelxl refinement is uniquely defined
by the following loop, which should always be used as a source of
symmetry information in preference to the above space-group names.
They are only intended as comments.
;
_shelx_estimated_absorpt_t_min 0.948
_shelx_estimated_absorpt_t_max 0.983
_shelxl_version_number 2013-2

loop_
_space_group_symop_operation_xyz
'x, y, z'
'-x, -y, -z'

loop_
_atom_site_label
_atom_site_type_symbol
_atom_site_fract_x
_atom_site_fract_y
_atom_site_fract_z
_atom_site_U_iso_or_equiv
_atom_site_adp_type
_atom_site_occupancy
_atom_site_site_symmetry_order
_atom_site_calc_flag
_atom_site_refinement_flags_posn
_atom_site_refinement_flags_adp
N2 N 0.9164(3) 0.9289(3) 0.22405(19) 0.0264(7) Uani 1 1 d . .
H2O H 0.768(5) 0.773(5) 0.166(3) 0.039(11) Uiso 1 1 d . .
H1O H 0.304(6) 0.299(6) 0.242(4) 0.075(18) Uiso 1 1 d . .
H3O H 0.724(6) 0.727(6) 0.461(4) 0.080(17) Uiso 1 1 d . .
C13 C 0.8829(4) 1.0753(4) 0.2311(2) 0.0283(9) Uani 1 1 d . .
C14 C 0.9966(5) 1.1922(4) 0.2612(2) 0.0305(9) Uani 1 1 d . .
C15 C 1.1745(4) 1.0130(5) 0.2761(2) 0.0309(9) Uani 1 1 d . .
C16 C 1.0601(4) 0.8962(4) 0.2470(2) 0.0265(8) Uani 1 1 d . .
C17 C 0.7218(5) 1.1085(5) 0.2052(3) 0.0413(10) Uani 1 1 d . .
H17A H 0.6600 1.0122 0.1858 0.062 Uiso 1 1 calc R U
H17B H 0.7248 1.1576 0.1538 0.062 Uiso 1 1 calc R U
H17C H 0.6749 1.1775 0.2592 0.062 Uiso 1 1 calc R U
C18 C 0.9636(6) 1.3561(5) 0.2675(3) 0.0498(12) Uani 1 1 d . .
H18A H 1.0473 1.4226 0.3035 0.075 Uiso 1 1 calc R U
H18B H 0.8652 1.3821 0.2984 0.075 Uiso 1 1 calc R U
H18C H 0.9567 1.3712 0.2046 0.075 Uiso 1 1 calc R U
C19 C 1.3370(5) 0.9807(6) 0.3000(3) 0.0498(12) Uani 1 1 d . .
H19A H 1.3961 1.0779 0.3240 0.075 Uiso 1 1 calc R U
H19B H 1.3856 0.9195 0.2441 0.075 Uiso 1 1 calc R U
H19C H 1.3359 0.9234 0.3477 0.075 Uiso 1 1 calc R U
C20 C 1.0931(5) 0.7320(5) 0.2404(3) 0.0402(10) Uani 1 1 d . .
H20A H 1.1117 0.7190 0.3031 0.060 Uiso 1 1 calc R U
H20B H 1.1852 0.7028 0.2032 0.060 Uiso 1 1 calc R U
H20C H 1.0042 0.6664 0.2105 0.060 Uiso 1 1 calc R U
N3 N 1.1408(4) 1.1594(4) 0.2820(2) 0.0341(8) Uani 1 1 d . .
C7 C 0.6642(6) 1.2127(6) 0.4669(3) 0.0621(14) Uani 1 1 d . .
H7 H 0.5602 1.2378 0.4569 0.075 Uiso 1 1 calc R U
C8 C 0.6973(5) 1.0684(5) 0.4624(3) 0.0374(10) Uani 1 1 d . .
H8 H 0.6182 0.9900 0.4459 0.045 Uiso 1 1 calc R U
C9 C 0.8516(4) 1.0306(4) 0.4823(2) 0.0270(8) Uani 1 1 d . .
C10 C 1.0287(4) 0.8534(4) 0.4997(2) 0.0267(8) Uani 1 1 d . .
C11 C 1.0647(5) 0.6998(5) 0.4976(3) 0.0395(10) Uani 1 1 d . .
H11 H 0.9857 0.6211 0.4857 0.047 Uiso 1 1 calc R U
C12 C 1.2152(7) 0.6675(6) 0.5130(3) 0.0638(14) Uani 1 1 d . .
H12 H 1.2411 0.5649 0.5105 0.077 Uiso 1 1 calc R U
N1 N 0.8824(4) 0.8859(3) 0.4829(2) 0.0290(7) Uani 1 1 d . .
C1 C 0.4500(4) 0.4469(4) 0.2369(2) 0.0332(9) Uani 1 1 d . .
C2 C 0.5159(4) 0.5149(4) 0.1741(3) 0.0335(9) Uani 1 1 d . .
H2 H 0.4847 0.4826 0.1101 0.040 Uiso 1 1 calc R U
C3 C 0.6276(4) 0.6303(4) 0.2043(2) 0.0287(9) Uani 1 1 d . .
C4 C 0.6741(4) 0.6784(4) 0.2974(2) 0.0272(8) Uani 1 1 d . .
H4 H 0.7514 0.7577 0.3182 0.033 Uiso 1 1 calc R U
C5 C 0.6056(4) 0.6085(4) 0.3592(2) 0.0320(9) Uani 1 1 d . .
C6 C 0.4946(4) 0.4919(4) 0.3309(3) 0.0351(10) Uani 1 1 d . .
H6 H 0.4498 0.4437 0.3743 0.042 Uiso 1 1 calc R U
O1 O 0.3435(4) 0.3314(4) 0.2013(2) 0.0548(10) Uani 1 1 d . .
O2 O 0.6928(3) 0.6951(3) 0.14014(18) 0.0376(7) Uani 1 1 d . .
O3 O 0.6498(4) 0.6511(3) 0.45275(18) 0.0468(8) Uani 1 1 d . .
C21 C 0.3457(5) -0.2131(5) 0.0382(3) 0.0413(10) Uani 1 1 d . .
H21 H 0.4489 -0.2351 0.0527 0.050 Uiso 1 1 calc R U
C22 C 0.3065(5) -0.0651(5) 0.0474(3) 0.0373(10) Uani 1 1 d . .
H22 H 0.3821 0.0156 0.0694 0.045 Uiso 1 1 calc R U
C23 C 0.1529(4) -0.0296(4) 0.0246(2) 0.0305(9) Uani 1 1 d . .
C24 C 0.1096(4) 0.1199(4) 0.0309(2) 0.0316(9) Uani 1 1 d . .
H24 H 0.1842 0.2017 0.0521 0.038 Uiso 1 1 calc R U
C25 C -0.0397(4) 0.1536(4) 0.0071(2) 0.0308(9) Uani 1 1 d . .
C26 C -0.0875(5) 0.3061(5) 0.0138(3) 0.0374(10) Uani 1 1 d . .
H26 H -0.0139 0.3892 0.0335 0.045 Uiso 1 1 calc R U
C27 C -0.2336(5) 0.3357(5) -0.0070(3) 0.0406(10) Uani 1 1 d . .
H27 H -0.2623 0.4388 -0.0009 0.049 Uiso 1 1 calc R U

loop_
_atom_site_aniso_label
_atom_site_aniso_U_11
_atom_site_aniso_U_22
_atom_site_aniso_U_33
_atom_site_aniso_U_23
_atom_site_aniso_U_13
_atom_site_aniso_U_12
N2 0.0300(18) 0.0284(17) 0.0221(15) 0.0093(13) 0.0057(12) -0.0064(13)
C13 0.031(2) 0.033(2) 0.0223(18) 0.0101(16) 0.0079(15) 0.0010(17)
C14 0.043(2) 0.029(2) 0.0213(18) 0.0107(16) 0.0057(16) -0.0063(17)
C15 0.031(2) 0.042(2) 0.0200(18) 0.0103(16) -0.0004(15) -0.0056(17)
C16 0.027(2) 0.033(2) 0.0225(17) 0.0136(16) 0.0058(15) -0.0031(16)
C17 0.042(2) 0.049(3) 0.036(2) 0.014(2) 0.0041(19) 0.003(2)
C18 0.077(3) 0.034(2) 0.041(2) 0.013(2) 0.009(2) 0.002(2)
C19 0.034(2) 0.084(4) 0.032(2) 0.018(2) -0.0023(18) -0.006(2)
C20 0.045(3) 0.036(2) 0.045(2) 0.0189(19) 0.0072(19) 0.0039(19)
N3 0.039(2) 0.037(2) 0.0250(16) 0.0083(14) 0.0000(14) -0.0156(15)
C7 0.057(3) 0.075(4) 0.058(3) 0.025(3) 0.001(3) -0.001(3)
C8 0.034(2) 0.044(3) 0.036(2) 0.0155(19) -0.0039(17) -0.0052(19)
C9 0.030(2) 0.033(2) 0.0176(17) 0.0060(15) 0.0007(14) -0.0050(16)
C10 0.036(2) 0.027(2) 0.0160(16) 0.0056(14) -0.0023(15) -0.0067(16)
C11 0.046(3) 0.036(2) 0.039(2) 0.0140(19) -0.0052(19) -0.004(2)
C12 0.086(4) 0.051(3) 0.055(3) 0.015(2) 0.003(3) 0.005(3)
N1 0.0362(19) 0.0291(18) 0.0210(15) 0.0061(13) -0.0009(13) -0.0081(14)
C1 0.033(2) 0.034(2) 0.031(2) 0.0066(17) -0.0015(16) -0.0160(17)
C2 0.035(2) 0.036(2) 0.0274(19) 0.0052(16) -0.0014(16) -0.0135(17)
C3 0.030(2) 0.034(2) 0.0228(18) 0.0095(16) 0.0004(15) -0.0089(16)
C4 0.0243(19) 0.0266(19) 0.0294(19) 0.0073(15) -0.0050(15) -0.0151(15)
C5 0.034(2) 0.038(2) 0.0229(18) 0.0082(16) -0.0049(16) -0.0133(18)
C6 0.038(2) 0.041(2) 0.028(2) 0.0133(17) -0.0007(17) -0.0141(18)
O1 0.062(2) 0.064(2) 0.0354(16) 0.0124(15) -0.0054(15) -0.0464(17)
O2 0.0425(16) 0.0395(16) 0.0306(14) 0.0112(12) -0.0012(12) -0.0235(13)
O3 0.058(2) 0.0539(19) 0.0276(14) 0.0137(13) -0.0127(13) -0.0337(16)
C21 0.035(2) 0.056(3) 0.034(2) 0.015(2) -0.0028(18) 0.004(2)
C22 0.034(2) 0.051(3) 0.027(2) 0.0095(18) -0.0002(17) -0.0072(19)
C23 0.033(2) 0.038(2) 0.0193(17) 0.0057(16) 0.0035(15) -0.0037(17)
C24 0.032(2) 0.035(2) 0.0240(19) 0.0017(16) -0.0029(16) -0.0101(17)
C25 0.036(2) 0.036(2) 0.0195(17) 0.0060(16) 0.0015(16) -0.0050(17)
C26 0.051(3) 0.037(2) 0.0249(19) 0.0102(17) 0.0017(18) -0.006(2)
C27 0.049(3) 0.040(2) 0.035(2) 0.0129(19) 0.0051(19) 0.007(2)

loop_
_atom_type_symbol
_atom_type_description
_atom_type_scat_dispersion_real
_atom_type_scat_dispersion_imag
_atom_type_scat_source
C C 0.0033 0.0016 'International Tables Vol C Tables 4.2.6.8 and 6.1.1.4'
H H 0.0000 0.0000 'International Tables Vol C Tables 4.2.6.8 and 6.1.1.4'
N N 0.0061 0.0033 'International Tables Vol C Tables 4.2.6.8 and 6.1.1.4'
O O 0.0106 0.0060 'International Tables Vol C Tables 4.2.6.8 and 6.1.1.4'

loop_
_geom_angle_atom_site_label_1
_geom_angle_atom_site_label_2
_geom_angle_atom_site_label_3
_geom_angle
_geom_angle_site_symmetry_1
_geom_angle_site_symmetry_3
C13 N2 C16 119.0(3) . .
N2 C13 C14 120.4(3) . .
N2 C13 C17 117.9(3) . .
C14 C13 C17 121.7(4) . .
N3 C14 C13 120.7(3) . .
N3 C14 C18 117.7(3) . .
C13 C14 C18 121.6(4) . .
N3 C15 C16 120.2(3) . .
N3 C15 C19 117.6(3) . .
C16 C15 C19 122.2(4) . .
N2 C16 C15 120.6(3) . .
N2 C16 C20 117.8(3) . .
C15 C16 C20 121.6(4) . .
C13 C17 H17A 109.5 . .
C13 C17 H17B 109.5 . .
H17A C17 H17B 109.5 . .
C13 C17 H17C 109.5 . .
H17A C17 H17C 109.5 . .
H17B C17 H17C 109.5 . .
C14 C18 H18A 109.5 . .
C14 C18 H18B 109.5 . .
H18A C18 H18B 109.5 . .
C14 C18 H18C 109.5 . .
H18A C18 H18C 109.5 . .
H18B C18 H18C 109.5 . .
C15 C19 H19A 109.5 . .
C15 C19 H19B 109.5 . .
H19A C19 H19B 109.5 . .
C15 C19 H19C 109.5 . .
H19A C19 H19C 109.5 . .
H19B C19 H19C 109.5 . .
C16 C20 H20A 109.5 . .
C16 C20 H20B 109.5 . .
H20A C20 H20B 109.5 . .
C16 C20 H20C 109.5 . .
H20A C20 H20C 109.5 . .
H20B C20 H20C 109.5 . .
C14 N3 C15 119.1(3) . .
C8 C7 C12 120.7(5) . 2_776
C8 C7 H7 119.6 . .
C12 C7 H7 119.6 2_776 .
C7 C8 C9 120.1(4) . .
C7 C8 H8 119.9 . .
C9 C8 H8 119.9 . .
N1 C9 C10 120.7(3) . 2_776
N1 C9 C8 119.8(3) . .
C10 C9 C8 119.5(4) 2_776 .
N1 C10 C11 119.2(3) . .
N1 C10 C9 121.0(3) . 2_776
C11 C10 C9 119.8(4) . 2_776
C12 C11 C10 118.6(4) . .
C12 C11 H11 120.7 . .
C10 C11 H11 120.7 . .
C11 C12 C7 121.1(5) . 2_776
C11 C12 H12 119.5 . .
C7 C12 H12 119.5 2_776 .
C10 N1 C9 118.3(3) . .
O1 C1 C2 116.1(3) . .
O1 C1 C6 122.8(3) . .
C2 C1 C6 121.1(3) . .
C1 C2 C3 119.6(3) . .
C1 C2 H2 120.2 . .
C3 C2 H2 120.2 . .
O2 C3 C2 118.5(3) . .
O2 C3 C4 120.7(3) . .
C2 C3 C4 120.8(3) . .
C5 C4 C3 118.4(3) . .
C5 C4 H4 120.8 . .
C3 C4 H4 120.8 . .
C4 C5 C6 122.1(3) . .
C4 C5 O3 120.6(3) . .
C6 C5 O3 117.3(3) . .
C5 C6 C1 117.9(3) . .
C5 C6 H6 121.0 . .
C1 C6 H6 121.0 . .
C1 O1 H1O 112(4) . .
C3 O2 H2O 113(2) . .
C5 O3 H3O 108(3) . .
C22 C21 C27 120.7(4) . 2
C22 C21 H21 119.7 . .
C27 C21 H21 119.7 2 .
C21 C22 C23 120.6(4) . .
C21 C22 H22 119.7 . .
C23 C22 H22 119.7 . .
C24 C23 C22 122.3(4) . .
C24 C23 C25 119.0(3) . 2
C22 C23 C25 118.7(4) . 2
C23 C24 C25 122.1(3) . .
C23 C24 H24 119.0 . .
C25 C24 H24 119.0 . .
C24 C25 C26 123.2(3) . .
C24 C25 C23 118.9(4) . 2
C26 C25 C23 117.9(4) . 2
C27 C26 C25 121.9(4) . .
C27 C26 H26 119.1 . .
C25 C26 H26 119.1 . .
C26 C27 C21 120.2(4) . 2
C26 C27 H27 119.9 . .
C21 C27 H27 119.9 2 .

loop_
_geom_bond_atom_site_label_1
_geom_bond_atom_site_label_2
_geom_bond_distance
_geom_bond_site_symmetry_2
N2 C13 1.337(5) .
N2 C16 1.340(5) .
C13 C14 1.397(5) .
C13 C17 1.493(5) .
C14 N3 1.336(5) .
C14 C18 1.492(5) .
C15 N3 1.341(5) .
C15 C16 1.400(5) .
C15 C19 1.495(6) .
C16 C20 1.494(5) .
C17 H17A 0.9800 .
C17 H17B 0.9800 .
C17 H17C 0.9800 .
C18 H18A 0.9800 .
C18 H18B 0.9800 .
C18 H18C 0.9800 .
C19 H19A 0.9800 .
C19 H19B 0.9800 .
C19 H19C 0.9800 .
C20 H20A 0.9800 .
C20 H20B 0.9800 .
C20 H20C 0.9800 .
C7 C8 1.324(6) .
C7 C12 1.449(7) 2_776
C7 H7 0.9500 .
C8 C9 1.427(5) .
C8 H8 0.9500 .
C9 N1 1.341(5) .
C9 C10 1.421(5) 2_776
C10 N1 1.337(5) .
C10 C11 1.420(5) .
C10 C9 1.421(5) 2_776
C11 C12 1.366(7) .
C11 H11 0.9500 .
C12 C7 1.449(7) 2_776
C12 H12 0.9500 .
C1 O1 1.360(4) .
C1 C2 1.370(5) .
C1 C6 1.392(5) .
C2 C3 1.377(5) .
C2 H2 0.9500 .
C3 O2 1.367(4) .
C3 C4 1.385(5) .
C4 C5 1.377(5) .
C4 H4 0.9500 .
C5 C6 1.378(5) .
C5 O3 1.385(4) .
C6 H6 0.9500 .
O1 H1O 0.82(6) .
O2 H2O 0.94(4) .
O3 H3O 0.91(6) .
C21 C22 1.359(6) .
C21 C27 1.425(6) 2
C21 H21 0.9500 .
C22 C23 1.427(5) .
C22 H22 0.9500 .
C23 C24 1.389(5) .
C23 C25 1.441(5) 2
C24 C25 1.391(5) .
C24 H24 0.9500 .
C25 C26 1.426(6) .
C25 C23 1.441(5) 2
C26 C27 1.341(6) .
C26 H26 0.9500 .
C27 C21 1.425(6) 2
C27 H27 0.9500 .

loop_
_geom_hbond_atom_site_label_D
_geom_hbond_atom_site_label_H
_geom_hbond_atom_site_label_A
_geom_hbond_distance_DH
_geom_hbond_distance_HA
_geom_hbond_distance_DA
_geom_hbond_angle_DHA
_geom_hbond_site_symmetry_A
O2 H2O N2 0.94(4) 1.89(4) 2.833(4) 177(4) .
O1 H1O N3 0.82(6) 2.06(6) 2.798(4) 149(5) 1_445
O3 H3O N1 0.91(6) 1.91(6) 2.820(4) 178(5) .
C4 H4 N1 0.95 2.63 3.352(4) 132.8 .
